data_4510660
loop_
_publ_author_name
'T\(ab\(acaru, Aurel'
'Pettinari, Claudio'
'Timokhin, Ivan'
'Marchetti, Fabio'
'Carrasco-Mar\'in, Francisco'
'Maldonado-H\'odar, Francisco Jos\'e'
'Galli, Simona'
'Masciocchi, Norberto'

_publ_section_title
;
 Enlarging an Isoreticular Family:
 3,3&#x2032;,5,5&#x2032;-Tetramethyl-4,4&#x2032;-bipyrazolato-Based Porous
 Coordination Polymers
;
_journal_issue 7
_journal_name_full 'Crystal Growth &amp; Design'
_journal_page_first 3087
_journal_paper_doi 10.1021/cg400495w
_journal_volume 13
_journal_year 2013
_chemical_formula_moiety 'C10 H12 Cu1 N4'
_chemical_formula_structural 'Cu1 (C10 H12 N4)'
_chemical_formula_sum 'C10 H12 Cu N4'
_chemical_formula_weight 251.76
_chemical_name_systematic
;
catena-3,3',5,5'-tetramethyl-4,4'-bipyrazolato-cu(ii)
;
_space_group_crystal_system cubic
_space_group_IT_number 229
_space_group_name_H-M_alt 'I m -3 m'
_symmetry_space_group_name_Hall '-I 4 2 3'
_symmetry_space_group_name_H-M 'I m -3 m'
_cell_angle_alpha 90
_cell_angle_beta 90
_cell_angle_gamma 90
_cell_formula_units_Z 8
_cell_length_a 13.46169(38)
_cell_length_b 13.46169(38)
_cell_length_c 13.46169(38)
_cell_measurement_temperature 298
_cell_volume 2439.49(12)
_computing_cell_refinement TOPAS-R
_computing_data_collection 'Bruker AXS Commander'
_computing_molecular_graphics Schakal99
_computing_publication_material TOPAS-R
_computing_structure_refinement TOPAS-R
_computing_structure_solution TOPAS-R
_diffrn_ambient_temperature 298
_diffrn_detector_type 'Bruker Lynxeye linear PSD'
_diffrn_measurement_device_type 'Bruker AXS D8 Advance'
_diffrn_radiation_monochromator 'Ni filter'
_diffrn_radiation_wavelength 'CuK\a~1~ 1.54056 CuK\a~2~ 1.54439'
_diffrn_source_target Cu
_diffrn_source_type 'sealed X-ray tube'
_exptl_crystal_density_diffrn 1.37
_exptl_crystal_density_method 'not measured'
_exptl_crystal_F_000 258
_pd_char_colour brown
_pd_instr_location ' ?'
_pd_meas_2theta_range_inc 0.02
_pd_meas_2theta_range_max 105
_pd_meas_2theta_range_min 5
_pd_meas_number_of_points 5001
_pd_meas_scan_method step
_pd_proc_2theta_range_inc 0.02
_pd_proc_2theta_range_max 105
_pd_proc_2theta_range_min 7
_pd_proc_ls_background_function 'Chebychev polynomial'
_pd_proc_ls_profile_function 'fundamental parameters approach'
_pd_proc_ls_prof_R_factor 0.039
_pd_proc_ls_prof_wR_expected 0.003
_pd_proc_ls_prof_wR_factor 0.072
_pd_spec_mounting ' packed powder pellet'
_pd_spec_mount_mode reflection
_pd_spec_shape flat_sheet
_pd_spec_size_axial 15
_pd_spec_size_equat 20
_pd_spec_size_thick 0.2
_refine_ls_extinction_method none
_refine_ls_matrix_type fullcycle
_refine_ls_number_parameters 44
_refine_ls_number_restraints 0
_refine_ls_shift/su_max .01
_refine_ls_structure_factor_coef Inet
_refine_ls_weighting_details 'w = 1/[Y~i~]'
_refine_ls_weighting_scheme calc
_cod_data_source_file cg400495w_si_005.cif
_cod_data_source_block Compound4
_cod_depositor_comments
;
The following automatic conversions were performed:

'_refine_ls_weighting_scheme' value '1/[Y~i~]' was changed to 'calc'.
New tag '_refine_ls_weighting_details' was created. The value of the
new tag was set to 'w = 1/[Y~i~]'.

Automatic conversion script
Id: cif_fix_values 3143 2015-03-26 13:38:13Z robertas 
;
_cod_original_cell_volume 2439.49(21)
_cod_original_formula_sum 'C10 H12 Cu1 N4'
_cod_database_code 4510660

loop_
_symmetry_equiv_pos_as_xyz
'-x, -y, -z'
'-x, -y, z'
'-x, -z, -y'
'-x, -z, y'
'-x, z, -y'
'-x, z, y'
'-x, y, -z'
'-x, y, z'
'-x+1/2, -y+1/2, -z+1/2'
'-x+1/2, -y+1/2, z+1/2'
'-x+1/2, -z+1/2, -y+1/2'
'-x+1/2, -z+1/2, y+1/2'
'-x+1/2, z+1/2, -y+1/2'
'-x+1/2, z+1/2, y+1/2'
'-x+1/2, y+1/2, -z+1/2'
'-x+1/2, y+1/2, z+1/2'
'-y, -x, -z'
'-y, -x, z'
'-y, -z, -x'
'-y, -z, x'
'-y, z, -x'
'-y, z, x'
'-y, x, -z'
'-y, x, z'
'-y+1/2, -x+1/2, -z+1/2'
'-y+1/2, -x+1/2, z+1/2'
'-y+1/2, -z+1/2, -x+1/2'
'-y+1/2, -z+1/2, x+1/2'
'-y+1/2, z+1/2, -x+1/2'
'-y+1/2, z+1/2, x+1/2'
'-y+1/2, x+1/2, -z+1/2'
'-y+1/2, x+1/2, z+1/2'
'-z, -x, -y'
'-z, -x, y'
'-z, -y, -x'
'-z, -y, x'
'-z, y, -x'
'-z, y, x'
'-z, x, -y'
'-z, x, y'
'-z+1/2, -x+1/2, -y+1/2'
'-z+1/2, -x+1/2, y+1/2'
'-z+1/2, -y+1/2, -x+1/2'
'-z+1/2, -y+1/2, x+1/2'
'-z+1/2, y+1/2, -x+1/2'
'-z+1/2, y+1/2, x+1/2'
'-z+1/2, x+1/2, -y+1/2'
'-z+1/2, x+1/2, y+1/2'
'z, -x, -y'
'z, -x, y'
'z, -y, -x'
'z, -y, x'
'z, y, -x'
'z, y, x'
'z, x, -y'
'z, x, y'
'z+1/2, -x+1/2, -y+1/2'
'z+1/2, -x+1/2, y+1/2'
'z+1/2, -y+1/2, -x+1/2'
'z+1/2, -y+1/2, x+1/2'
'z+1/2, y+1/2, -x+1/2'
'z+1/2, y+1/2, x+1/2'
'z+1/2, x+1/2, -y+1/2'
'z+1/2, x+1/2, y+1/2'
'y, -x, -z'
'y, -x, z'
'y, -z, -x'
'y, -z, x'
'y, z, -x'
'y, z, x'
'y, x, -z'
'y, x, z'
'y+1/2, -x+1/2, -z+1/2'
'y+1/2, -x+1/2, z+1/2'
'y+1/2, -z+1/2, -x+1/2'
'y+1/2, -z+1/2, x+1/2'
'y+1/2, z+1/2, -x+1/2'
'y+1/2, z+1/2, x+1/2'
'y+1/2, x+1/2, -z+1/2'
'y+1/2, x+1/2, z+1/2'
'x, -y, -z'
'x, -y, z'
'x, -z, -y'
'x, -z, y'
'x, z, -y'
'x, z, y'
'x, y, -z'
'x, y, z'
'x+1/2, -y+1/2, -z+1/2'
'x+1/2, -y+1/2, z+1/2'
'x+1/2, -z+1/2, -y+1/2'
'x+1/2, -z+1/2, y+1/2'
'x+1/2, z+1/2, -y+1/2'
'x+1/2, z+1/2, y+1/2'
'x+1/2, y+1/2, -z+1/2'
'x+1/2, y+1/2, z+1/2'

loop_
_atom_site_label
_atom_site_type_symbol
_atom_site_symmetry_multiplicity
_atom_site_fract_x
_atom_site_fract_y
_atom_site_fract_z
_atom_site_occupancy
_atom_site_B_iso_or_equiv
Cu Cu 12 0.32734(31) 0.5 0.5 0.6666667 5.97(15)
N N 48 0.38810(56) 0.38810(56) 0.31506(55) 0.6666667 90.0(15)
C1 C 48 0.34775(52) 0.34775(52) 0.23 0.6666667 90.0(15)
C3 C 48 0.36 0.36 0.12422(74) 0.6666667 90.0(15)
C2 C 16 0.281 0.281 0.281 1 90.0(15)

loop_
_atom_type_symbol
_atom_type_description
_atom_type_scat_source
C C 'International Tables for Crystallography (Vol. IV)'
H H 'International Tables for Crystallography (Vol. IV)'
Cu Cu 'International Tables for Crystallography (Vol. IV)'
N N 'International Tables for Crystallography (Vol. IV)'

loop_
_diffrn_radiation_type
'Cu K\a'
